data_7205478
loop_
_publ_author_name
'Wang, Curtis Y.'
'Wilseck, Zachary M.'
'Supkowski, Ronald M.'
'LaDuca, Robert L.'

_publ_section_title
;
 Metal and ligand binding mode dependent topologies in phthalate
 coordination polymers with bis(4-pyridylformyl)piperazine co-ligands
;
_journal_issue 5
_journal_name_full CrystEngComm
_journal_page_first 1391
_journal_paper_doi 10.1039/c0ce00632g
_journal_volume 13
_journal_year 2011
_chemical_formula_sum 'C24 H26 Co N4 O9'
_chemical_formula_weight 573.42
_chemical_name_systematic
;
?
;
_space_group_IT_number 4
_symmetry_cell_setting monoclinic
_symmetry_space_group_name_Hall 'P 2yb'
_symmetry_space_group_name_H-M 'P 1 21 1'
_atom_sites_solution_hydrogens geom
_atom_sites_solution_primary direct
_atom_sites_solution_secondary difmap
_audit_creation_method SHELXL-97
_cell_angle_alpha 90.00
_cell_angle_beta 97.857(1)
_cell_angle_gamma 90.00
_cell_formula_units_Z 2
_cell_length_a 10.2140(9)
_cell_length_b 10.5245(9)
_cell_length_c 11.2450(10)
_cell_measurement_reflns_used 6420
_cell_measurement_temperature 173(2)
_cell_measurement_theta_max 25.34
_cell_measurement_theta_min 2.53
_cell_volume 1197.46(18)
_computing_cell_refinement 'Bruker SAINT'
_computing_data_collection 'Bruker APEX2'
_computing_data_reduction 'Bruker SAINT'
_computing_molecular_graphics 'Bruker SHELXTL'
_computing_publication_material 'Bruker SHELXTL'
_computing_structure_refinement 'SHELXL-97 (Sheldrick, 2008)'
_computing_structure_solution 'SHELXS-97 (Sheldrick, 2008)'
_diffrn_ambient_temperature 173(2)
_diffrn_measured_fraction_theta_full 0.996
_diffrn_measured_fraction_theta_max 0.994
_diffrn_measurement_device_type 'Bruker APEX-II CCD'
_diffrn_measurement_method '\f and \w scans'
_diffrn_radiation_monochromator graphite
_diffrn_radiation_source 'fine-focus sealed tube'
_diffrn_radiation_type MoK\a
_diffrn_radiation_wavelength 0.71073
_diffrn_reflns_av_R_equivalents 0.0298
_diffrn_reflns_av_sigmaI/netI 0.0569
_diffrn_reflns_limit_h_max 12
_diffrn_reflns_limit_h_min -12
_diffrn_reflns_limit_k_max 12
_diffrn_reflns_limit_k_min -12
_diffrn_reflns_limit_l_max 13
_diffrn_reflns_limit_l_min -13
_diffrn_reflns_number 7396
_diffrn_reflns_theta_full 25.00
_diffrn_reflns_theta_max 25.35
_diffrn_reflns_theta_min 1.83
_exptl_absorpt_coefficient_mu 0.781
_exptl_absorpt_correction_T_max 0.8093
_exptl_absorpt_correction_T_min 0.7756
_exptl_absorpt_correction_type multi-scan
_exptl_absorpt_process_details SADABS
_exptl_crystal_colour pink
_exptl_crystal_density_diffrn 1.590
_exptl_crystal_density_method 'not measured'
_exptl_crystal_description block
_exptl_crystal_F_000 594
_exptl_crystal_size_max 0.34
_exptl_crystal_size_mid 0.31
_exptl_crystal_size_min 0.28
_refine_diff_density_max 0.522
_refine_diff_density_min -0.796
_refine_diff_density_rms 0.058
_refine_ls_abs_structure_details 'Flack H D (1983), Acta Cryst. A39, 876-881'
_refine_ls_abs_structure_Flack 0.023(15)
_refine_ls_extinction_method none
_refine_ls_goodness_of_fit_ref 1.178
_refine_ls_hydrogen_treatment mixed
_refine_ls_matrix_type full
_refine_ls_number_parameters 361
_refine_ls_number_reflns 4118
_refine_ls_number_restraints 10
_refine_ls_restrained_S_all 1.177
_refine_ls_R_factor_all 0.0399
_refine_ls_R_factor_gt 0.0394
_refine_ls_shift/su_max 0.001
_refine_ls_shift/su_mean 0.000
_refine_ls_structure_factor_coef Fsqd
_refine_ls_weighting_details 'calc w=1/[\s^2^(Fo^2^)+(0.0500P)^2^+0.0000P] where P=(Fo^2^+2Fc^2^)/3'
_refine_ls_weighting_scheme calc
_refine_ls_wR_factor_gt 0.1061
_refine_ls_wR_factor_ref 0.1066
_reflns_number_gt 4002
_reflns_number_total 4118
_reflns_threshold_expression >2sigma(I)
_cod_data_source_file C0CE00632G.TXT
_cod_data_source_block p21
_cod_depositor_comments
;
The following automatic conversions were performed:
'_symmetry_cell_setting' value 'Monoclinic' changed to 'monoclinic'
according to '/home/saulius/struct/CIF-dictionaries/cif_core.dic'
dictionary named 'cif_core.dic' version 2.4.1 from 2010-06-29.

Automatic conversion script
Id: cif_fix_enum 1555 2011-01-17 13:19:09Z saulius 
;
_cod_original_sg_symbol_H-M P2(1)
_cod_database_code 7205478

loop_
_symmetry_equiv_pos_as_xyz
'x, y, z'
'-x, y+1/2, -z'

loop_
_atom_site_label
_atom_site_type_symbol
_atom_site_fract_x
_atom_site_fract_y
_atom_site_fract_z
_atom_site_U_iso_or_equiv
_atom_site_adp_type
_atom_site_occupancy
_atom_site_symmetry_multiplicity
_atom_site_calc_flag
_atom_site_refinement_flags
_atom_site_disorder_assembly
_atom_site_disorder_group
Co1 Co 0.57121(4) 0.69092(4) 0.07520(3) 0.03560(14) Uani 1 1 d . . .
O1W O 0.9230(3) 0.4261(3) 0.2626(3) 0.0662(8) Uani 1 1 d D . .
H1WA H 0.883(4) 0.492(3) 0.287(4) 0.079 Uiso 1 1 d D . .
H1WB H 0.858(4) 0.380(4) 0.233(5) 0.079 Uiso 1 1 d D . .
O1 O 0.6728(3) 0.5432(2) 0.3412(2) 0.0489(6) Uani 1 1 d . . .
O2 O 0.5685(2) 0.5086(2) 0.15551(19) 0.0390(5) Uani 1 1 d . . .
O3 O 0.5515(2) 0.1364(3) 0.0770(2) 0.0422(6) Uani 1 1 d . . .
O4 O 0.7161(2) 0.2643(2) 0.1557(2) 0.0444(6) Uani 1 1 d . . .
O5 O 0.6856(2) 0.7623(2) 0.2301(2) 0.0429(6) Uani 1 1 d D . .
H5A H 0.749(3) 0.803(3) 0.214(3) 0.052 Uiso 1 1 d D . .
H5B H 0.697(4) 0.701(3) 0.278(3) 0.052 Uiso 1 1 d D . .
O6 O -0.0435(3) 0.7382(3) 0.2988(2) 0.0601(8) Uani 1 1 d . . .
O7 O 0.5785(3) 0.8768(2) 0.0148(2) 0.0433(6) Uani 1 1 d D . .
H7A H 0.623(4) 0.930(3) 0.057(3) 0.052 Uiso 1 1 d D . .
H7B H 0.532(4) 0.905(4) -0.047(3) 0.052 Uiso 1 1 d D . .
O8 O 0.1663(3) 0.4739(3) 0.8694(2) 0.0466(6) Uani 1 1 d . . .
N1 N 0.3939(3) 0.7172(3) 0.1629(2) 0.0391(7) Uani 1 1 d . . .
N2 N 0.0728(2) 0.6822(3) 0.4767(2) 0.0425(6) Uani 1 1 d . . .
N3 N 0.0609(3) 0.5502(3) 0.6925(3) 0.0425(7) Uani 1 1 d . . .
N4 N -0.2552(3) 0.6373(3) 0.9941(2) 0.0415(7) Uani 1 1 d . . .
C1 C 0.3947(3) 0.7862(3) 0.2632(3) 0.0409(8) Uani 1 1 d . . .
H1 H 0.4693 0.8385 0.2882 0.049 Uiso 1 1 calc R . .
C2 C 0.2926(3) 0.7850(4) 0.3321(3) 0.0424(8) Uani 1 1 d . . .
H2 H 0.2973 0.8357 0.4025 0.051 Uiso 1 1 calc R . .
C3 C 0.1833(3) 0.7092(4) 0.2976(3) 0.0411(8) Uani 1 1 d . . .
C4 C 0.1799(4) 0.6385(4) 0.1916(3) 0.0423(8) Uani 1 1 d . . .
H4 H 0.1058 0.5867 0.1637 0.051 Uiso 1 1 calc R . .
C5 C 0.2862(4) 0.6457(4) 0.1290(3) 0.0438(8) Uani 1 1 d . . .
H5 H 0.2834 0.5972 0.0575 0.053 Uiso 1 1 calc R . .
C6 C 0.0620(3) 0.7106(4) 0.3591(3) 0.0411(8) Uani 1 1 d . . .
C7 C 0.1950(3) 0.6469(4) 0.5545(3) 0.0449(8) Uani 1 1 d . . .
H7C H 0.2240 0.7185 0.6089 0.054 Uiso 1 1 calc R . .
H7D H 0.2656 0.6297 0.5045 0.054 Uiso 1 1 calc R . .
C8 C 0.1737(3) 0.5305(4) 0.6280(3) 0.0441(8) Uani 1 1 d . . .
H8A H 0.1576 0.4558 0.5746 0.053 Uiso 1 1 calc R . .
H8B H 0.2539 0.5138 0.6860 0.053 Uiso 1 1 calc R . .
C9 C -0.0440(3) 0.6953(5) 0.5398(3) 0.0455(7) Uani 1 1 d . . .
H9A H -0.1239 0.7082 0.4805 0.055 Uiso 1 1 calc R . .
H9B H -0.0332 0.7706 0.5931 0.055 Uiso 1 1 calc R . .
C10 C -0.0611(4) 0.5779(4) 0.6134(3) 0.0474(8) Uani 1 1 d . . .
H10A H -0.1339 0.5915 0.6619 0.057 Uiso 1 1 calc R . .
H10B H -0.0848 0.5048 0.5594 0.057 Uiso 1 1 calc R . .
C11 C 0.0699(3) 0.5247(3) 0.8112(3) 0.0405(8) Uani 1 1 d . . .
C12 C -0.2227(4) 0.5156(3) 0.9843(3) 0.0421(8) Uani 1 1 d . . .
H12 H -0.2733 0.4533 1.0187 0.051 Uiso 1 1 calc R . .
C13 C -0.1185(4) 0.4751(3) 0.9263(3) 0.0435(8) Uani 1 1 d . . .
H13 H -0.0977 0.3873 0.9230 0.052 Uiso 1 1 calc R . .
C14 C -0.0455(3) 0.5643(3) 0.8733(3) 0.0398(7) Uani 1 1 d . . .
C15 C -0.0781(3) 0.6905(5) 0.8837(3) 0.0483(8) Uani 1 1 d . . .
H15 H -0.0297 0.7546 0.8492 0.058 Uiso 1 1 calc R . .
C16 C -0.1827(4) 0.7233(3) 0.9453(3) 0.0483(9) Uani 1 1 d . . .
H16 H -0.2032 0.8107 0.9528 0.058 Uiso 1 1 calc R . .
C20 C 0.5303(3) 0.3668(3) 0.3102(3) 0.0397(7) Uani 1 1 d . . .
C21 C 0.4625(4) 0.3848(4) 0.4097(3) 0.0445(8) Uani 1 1 d . . .
H21 H 0.4622 0.4664 0.4458 0.053 Uiso 1 1 calc R . .
C22 C 0.3968(4) 0.2858(4) 0.4555(3) 0.0487(9) Uani 1 1 d . . .
H22 H 0.3517 0.2994 0.5229 0.058 Uiso 1 1 calc R . .
C23 C 0.3962(4) 0.1665(4) 0.4035(3) 0.0478(9) Uani 1 1 d . . .
H23 H 0.3535 0.0975 0.4367 0.057 Uiso 1 1 calc R . .
C24 C 0.4584(4) 0.1484(4) 0.3030(3) 0.0456(8) Uani 1 1 d . . .
H24 H 0.4534 0.0676 0.2649 0.055 Uiso 1 1 calc R . .
C25 C 0.5280(3) 0.2460(3) 0.2563(3) 0.0398(7) Uani 1 1 d . . .
C26 C 0.5968(3) 0.4808(3) 0.2659(3) 0.0390(7) Uani 1 1 d . . .
C27 C 0.6051(3) 0.2161(3) 0.1547(3) 0.0390(8) Uani 1 1 d . . .

loop_
_atom_site_aniso_label
_atom_site_aniso_U_11
_atom_site_aniso_U_22
_atom_site_aniso_U_33
_atom_site_aniso_U_23
_atom_site_aniso_U_13
_atom_site_aniso_U_12
Co1 0.0353(2) 0.0354(2) 0.0371(2) -0.00031(18) 0.00820(16) -0.0012(2)
O1W 0.0488(16) 0.0577(19) 0.091(2) -0.0110(17) 0.0068(16) -0.0019(15)
O1 0.0532(14) 0.0477(14) 0.0446(13) -0.0005(11) 0.0020(12) -0.0077(13)
O2 0.0410(12) 0.0401(12) 0.0362(12) -0.0018(9) 0.0066(10) -0.0001(11)
O3 0.0428(13) 0.0406(12) 0.0422(14) -0.0007(10) 0.0029(11) 0.0051(11)
O4 0.0447(13) 0.0411(14) 0.0491(13) -0.0035(10) 0.0121(11) -0.0043(12)
O5 0.0367(12) 0.0431(14) 0.0505(15) -0.0003(11) 0.0113(12) -0.0063(11)
O6 0.0382(13) 0.095(2) 0.0473(14) 0.0107(14) 0.0072(12) 0.0074(14)
O7 0.0479(14) 0.0351(13) 0.0455(14) 0.0001(10) 0.0017(11) -0.0006(11)
O8 0.0416(13) 0.0525(15) 0.0459(14) 0.0039(11) 0.0069(12) 0.0058(12)
N1 0.0388(14) 0.0364(18) 0.0419(14) 0.0027(11) 0.0047(12) -0.0001(12)
N2 0.0325(12) 0.0546(17) 0.0416(13) 0.0025(15) 0.0096(11) 0.0053(17)
N3 0.0369(15) 0.0515(18) 0.0412(15) 0.0031(13) 0.0131(13) 0.0043(14)
N4 0.0408(15) 0.0439(15) 0.0400(15) 0.0031(12) 0.0063(13) -0.0033(13)
C1 0.0402(18) 0.0417(18) 0.0417(18) 0.0001(14) 0.0091(15) -0.0023(15)
C2 0.0419(18) 0.049(2) 0.0372(17) -0.0028(14) 0.0088(15) 0.0005(16)
C3 0.0374(16) 0.047(2) 0.0401(16) 0.0059(15) 0.0074(13) 0.0035(17)
C4 0.0380(17) 0.0467(18) 0.0426(18) -0.0007(14) 0.0068(15) -0.0037(16)
C5 0.0452(19) 0.0451(19) 0.0421(18) -0.0026(14) 0.0100(16) -0.0037(16)
C6 0.0393(16) 0.043(2) 0.0409(16) 0.0001(14) 0.0062(14) -0.0001(16)
C7 0.0349(16) 0.056(2) 0.0443(18) 0.0028(15) 0.0079(15) 0.0010(16)
C8 0.0394(17) 0.050(2) 0.0454(18) 0.0027(15) 0.0149(15) 0.0079(17)
C9 0.0369(15) 0.058(2) 0.0440(16) 0.005(2) 0.0131(13) 0.010(2)
C10 0.0391(19) 0.061(2) 0.0432(19) 0.0015(16) 0.0094(16) -0.0014(18)
C11 0.0391(18) 0.0397(18) 0.0445(19) -0.0006(14) 0.0121(16) -0.0029(16)
C12 0.0440(18) 0.0392(19) 0.0452(18) 0.0031(14) 0.0135(16) -0.0022(16)
C13 0.0464(19) 0.0384(19) 0.048(2) -0.0007(14) 0.0137(16) 0.0018(16)
C14 0.0394(17) 0.0438(19) 0.0374(17) 0.0007(13) 0.0091(14) 0.0023(16)
C15 0.0513(18) 0.0419(17) 0.0566(18) 0.007(2) 0.0252(16) -0.006(2)
C16 0.054(2) 0.039(2) 0.056(2) -0.0004(14) 0.0209(18) 0.0026(16)
C20 0.0378(17) 0.0449(18) 0.0369(17) 0.0000(14) 0.0071(14) 0.0028(16)
C21 0.0428(18) 0.051(2) 0.0406(18) -0.0029(14) 0.0081(16) 0.0043(17)
C22 0.0419(18) 0.067(2) 0.0389(18) 0.0033(17) 0.0106(16) 0.0021(19)
C23 0.0426(17) 0.057(3) 0.0437(18) 0.0130(16) 0.0046(15) -0.0087(18)
C24 0.0404(18) 0.046(2) 0.048(2) 0.0042(14) -0.0015(16) -0.0030(16)
C25 0.0360(17) 0.0443(17) 0.0388(16) 0.0034(14) 0.0045(15) 0.0042(15)
C26 0.0345(16) 0.0460(19) 0.0379(18) -0.0047(14) 0.0107(15) 0.0034(15)
C27 0.0415(17) 0.036(2) 0.0380(15) 0.0020(12) 0.0021(14) 0.0028(15)

loop_
_atom_type_symbol
_atom_type_description
_atom_type_scat_dispersion_real
_atom_type_scat_dispersion_imag
_atom_type_scat_source
C C 0.0033 0.0016 'International Tables Vol C Tables 4.2.6.8 and 6.1.1.4'
H H 0.0000 0.0000 'International Tables Vol C Tables 4.2.6.8 and 6.1.1.4'
N N 0.0061 0.0033 'International Tables Vol C Tables 4.2.6.8 and 6.1.1.4'
O O 0.0106 0.0060 'International Tables Vol C Tables 4.2.6.8 and 6.1.1.4'
Co Co 0.3494 0.9721 'International Tables Vol C Tables 4.2.6.8 and 6.1.1.4'

loop_
_geom_angle_atom_site_label_1
_geom_angle_atom_site_label_2
_geom_angle_atom_site_label_3
_geom_angle
_geom_angle_site_symmetry_1
_geom_angle_site_symmetry_3
_geom_angle_publ_flag
O3 Co1 O7 92.01(10) 2_655 . ?
O3 Co1 O5 174.57(10) 2_655 . ?
O7 Co1 O5 83.88(10) . . ?
O3 Co1 O2 93.45(9) 2_655 . ?
O7 Co1 O2 174.00(9) . . ?
O5 Co1 O2 90.51(10) . . ?
O3 Co1 N4 91.01(10) 2_655 1_654 ?
O7 Co1 N4 92.26(11) . 1_654 ?
O5 Co1 N4 92.70(10) . 1_654 ?
O2 Co1 N4 90.15(10) . 1_654 ?
O3 Co1 N1 87.86(10) 2_655 . ?
O7 Co1 N1 95.57(10) . . ?
O5 Co1 N1 89.00(9) . . ?
O2 Co1 N1 82.14(9) . . ?
N4 Co1 N1 172.12(11) 1_654 . ?
H1WA O1W H1WB 102(3) . . ?
C26 O2 Co1 127.6(2) . . ?
C27 O3 Co1 122.7(2) . 2_645 ?
Co1 O5 H5A 112(3) . . ?
Co1 O5 H5B 105(3) . . ?
H5A O5 H5B 120(3) . . ?
Co1 O7 H7A 119(3) . . ?
Co1 O7 H7B 125(3) . . ?
H7A O7 H7B 116(4) . . ?
C1 N1 C5 116.9(3) . . ?
C1 N1 Co1 122.3(2) . . ?
C5 N1 Co1 119.7(2) . . ?
C6 N2 C7 126.1(3) . . ?
C6 N2 C9 119.3(3) . . ?
C7 N2 C9 114.5(3) . . ?
C11 N3 C10 125.4(3) . . ?
C11 N3 C8 120.7(3) . . ?
C10 N3 C8 113.2(3) . . ?
C12 N4 C16 117.3(3) . . ?
C12 N4 Co1 120.7(2) . 1_456 ?
C16 N4 Co1 121.8(3) . 1_456 ?
N1 C1 C2 123.2(3) . . ?
N1 C1 H1 118.4 . . ?
C2 C1 H1 118.4 . . ?
C1 C2 C3 119.3(3) . . ?
C1 C2 H2 120.3 . . ?
C3 C2 H2 120.3 . . ?
C2 C3 C4 118.0(3) . . ?
C2 C3 C6 123.4(3) . . ?
C4 C3 C6 118.1(3) . . ?
C5 C4 C3 118.5(3) . . ?
C5 C4 H4 120.8 . . ?
C3 C4 H4 120.8 . . ?
N1 C5 C4 124.0(3) . . ?
N1 C5 H5 118.0 . . ?
C4 C5 H5 118.0 . . ?
O6 C6 N2 122.9(3) . . ?
O6 C6 C3 117.8(3) . . ?
N2 C6 C3 119.3(3) . . ?
N2 C7 C8 110.9(3) . . ?
N2 C7 H7C 109.5 . . ?
C8 C7 H7C 109.5 . . ?
N2 C7 H7D 109.5 . . ?
C8 C7 H7D 109.5 . . ?
H7C C7 H7D 108.1 . . ?
N3 C8 C7 109.9(3) . . ?
N3 C8 H8A 109.7 . . ?
C7 C8 H8A 109.7 . . ?
N3 C8 H8B 109.7 . . ?
C7 C8 H8B 109.7 . . ?
H8A C8 H8B 108.2 . . ?
N2 C9 C10 110.4(3) . . ?
N2 C9 H9A 109.6 . . ?
C10 C9 H9A 109.6 . . ?
N2 C9 H9B 109.6 . . ?
C10 C9 H9B 109.6 . . ?
H9A C9 H9B 108.1 . . ?
N3 C10 C9 110.1(3) . . ?
N3 C10 H10A 109.6 . . ?
C9 C10 H10A 109.6 . . ?
N3 C10 H10B 109.6 . . ?
C9 C10 H10B 109.6 . . ?
H10A C10 H10B 108.1 . . ?
O8 C11 N3 123.7(3) . . ?
O8 C11 C14 119.6(3) . . ?
N3 C11 C14 116.7(3) . . ?
N4 C12 C13 123.4(3) . . ?
N4 C12 H12 118.3 . . ?
C13 C12 H12 118.3 . . ?
C14 C13 C12 119.1(3) . . ?
C14 C13 H13 120.5 . . ?
C12 C13 H13 120.5 . . ?
C15 C14 C13 117.8(3) . . ?
C15 C14 C11 121.3(3) . . ?
C13 C14 C11 120.8(3) . . ?
C14 C15 C16 119.4(4) . . ?
C14 C15 H15 120.3 . . ?
C16 C15 H15 120.3 . . ?
N4 C16 C15 122.9(4) . . ?
N4 C16 H16 118.5 . . ?
C15 C16 H16 118.5 . . ?
C21 C20 C25 118.9(3) . . ?
C21 C20 C26 116.9(3) . . ?
C25 C20 C26 124.2(3) . . ?
C22 C21 C20 120.9(4) . . ?
C22 C21 H21 119.5 . . ?
C20 C21 H21 119.5 . . ?
C21 C22 C23 120.2(3) . . ?
C21 C22 H22 119.9 . . ?
C23 C22 H22 119.9 . . ?
C24 C23 C22 119.6(3) . . ?
C24 C23 H23 120.2 . . ?
C22 C23 H23 120.2 . . ?
C23 C24 C25 121.4(4) . . ?
C23 C24 H24 119.3 . . ?
C25 C24 H24 119.3 . . ?
C24 C25 C20 118.9(3) . . ?
C24 C25 C27 118.6(3) . . ?
C20 C25 C27 122.4(3) . . ?
O1 C26 O2 125.2(3) . . ?
O1 C26 C20 117.6(3) . . ?
O2 C26 C20 117.2(3) . . ?
O4 C27 O3 125.4(3) . . ?
O4 C27 C25 118.7(3) . . ?
O3 C27 C25 115.8(3) . . ?

loop_
_geom_bond_atom_site_label_1
_geom_bond_atom_site_label_2
_geom_bond_distance
_geom_bond_site_symmetry_2
_geom_bond_publ_flag
Co1 O3 2.060(2) 2_655 ?
Co1 O7 2.075(2) . ?
Co1 O5 2.099(2) . ?
Co1 O2 2.122(2) . ?
Co1 N4 2.176(3) 1_654 ?
Co1 N1 2.195(3) . ?
O1W H1WA 0.868(19) . ?
O1W H1WB 0.858(19) . ?
O1 C26 1.252(4) . ?
O2 C26 1.270(4) . ?
O3 C27 1.279(4) . ?
O3 Co1 2.060(2) 2_645 ?
O4 C27 1.240(4) . ?
O5 H5A 0.820(18) . ?
O5 H5B 0.842(18) . ?
O6 C6 1.228(4) . ?
O7 H7A 0.831(19) . ?
O7 H7B 0.839(18) . ?
O8 C11 1.228(4) . ?
N1 C1 1.341(4) . ?
N1 C5 1.344(4) . ?
N2 C6 1.346(4) . ?
N2 C7 1.470(4) . ?
N2 C9 1.476(4) . ?
N3 C11 1.352(4) . ?
N3 C10 1.458(5) . ?
N3 C8 1.458(4) . ?
N4 C12 1.331(5) . ?
N4 C16 1.335(5) . ?
N4 Co1 2.176(3) 1_456 ?
C1 C2 1.382(5) . ?
C1 H1 0.9500 . ?
C2 C3 1.384(5) . ?
C2 H2 0.9500 . ?
C3 C4 1.401(5) . ?
C3 C6 1.499(5) . ?
C4 C5 1.374(5) . ?
C4 H4 0.9500 . ?
C5 H5 0.9500 . ?
C7 C8 1.510(5) . ?
C7 H7C 0.9900 . ?
C7 H7D 0.9900 . ?
C8 H8A 0.9900 . ?
C8 H8B 0.9900 . ?
C9 C10 1.510(6) . ?
C9 H9A 0.9900 . ?
C9 H9B 0.9900 . ?
C10 H10A 0.9900 . ?
C10 H10B 0.9900 . ?
C11 C14 1.509(5) . ?
C12 C13 1.389(5) . ?
C12 H12 0.9500 . ?
C13 C14 1.383(5) . ?
C13 H13 0.9500 . ?
C14 C15 1.379(6) . ?
C15 C16 1.393(5) . ?
C15 H15 0.9500 . ?
C16 H16 0.9500 . ?
C20 C21 1.406(5) . ?
C20 C25 1.407(5) . ?
C20 C26 1.497(5) . ?
C21 C22 1.377(6) . ?
C21 H21 0.9500 . ?
C22 C23 1.385(6) . ?
C22 H22 0.9500 . ?
C23 C24 1.383(5) . ?
C23 H23 0.9500 . ?
C24 C25 1.392(5) . ?
C24 H24 0.9500 . ?
C25 C27 1.507(5) . ?

loop_
_geom_hbond_atom_site_label_D
_geom_hbond_atom_site_label_H
_geom_hbond_atom_site_label_A
_geom_hbond_distance_DH
_geom_hbond_distance_HA
_geom_hbond_distance_DA
_geom_hbond_angle_DHA
_geom_hbond_site_symmetry_A
O1W H1WA O1 0.868(19) 2.37(4) 3.074(4) 138(4) .
O1W H1WA O6 0.868(19) 2.70(4) 3.322(5) 130(4) 1_655
O1W H1WB O4 0.858(19) 1.99(2) 2.850(4) 175(5) .
O5 H5A O8 0.820(18) 2.25(2) 2.993(4) 150(4) 2_656
O5 H5A O6 0.820(18) 2.30(4) 2.780(4) 118(3) 1_655
O5 H5B O1 0.842(18) 1.83(2) 2.635(4) 159(4) .
O7 H7A O3 0.831(19) 2.31(4) 2.844(4) 122(3) 1_565
O7 H7A O8 0.831(19) 2.24(3) 2.934(4) 140(4) 2_656
O7 H7B O2 0.839(18) 1.84(2) 2.657(3) 164(4) 2_655
